data_2206088
loop_
_publ_author_name
'Xin-Hua Li'
'Xin-Xiang Lei'
'Shun Wang'

_publ_section_title
;
 4,4'-Bipyridinium bis(3,5-dicarboxybenzoate)
 benzene-1,3,5-tricarboxylic acid hexahydrate
;
_journal_issue 6
_journal_name_full 'Acta Crystallographica Section E'
_journal_page_first o1802
_journal_page_last o1804
_journal_paper_doi 10.1107/S1600536805015035
_journal_volume 61
_journal_year 2005
_chemical_formula_iupac 'C10 H10 N2 2+, 2C9 H5 O6-, C9 H6 O6, 6H2 O'
_chemical_formula_moiety 'C10 H10 N2 2+, 2C9 H5 O6-, C9 H6 O6, 6H2 O'
_chemical_formula_sum 'C37 H38 N2 O24'
_chemical_formula_weight 894.69
_chemical_name_systematic
;
4,4'-Bipyridinium bis(3,5-dicarboxybenzoate)
benzene-1,3,5-tricarboxylic acid hexahydrate
;
_space_group_IT_number 15
_symmetry_cell_setting monoclinic
_symmetry_space_group_name_Hall '-C 2yc'
_symmetry_space_group_name_H-M 'C 1 2/c 1'
_atom_sites_solution_hydrogens mixed
_atom_sites_solution_primary direct
_atom_sites_solution_secondary difmap
_audit_creation_method SHELXL-97
_cell_angle_alpha 90.00
_cell_angle_beta 91.0370(10)
_cell_angle_gamma 90.00
_cell_formula_units_Z 4
_cell_length_a 10.9217(7)
_cell_length_b 21.5274(17)
_cell_length_c 16.4036(11)
_cell_measurement_reflns_used 3430
_cell_measurement_temperature 298(2)
_cell_measurement_theta_max 25.1
_cell_measurement_theta_min 1.89
_cell_volume 3856.1(5)
_computing_cell_refinement 'SAINT (Siemens, 1997)'
_computing_data_collection 'SMART (Siemens, 1997)'
_computing_data_reduction SAINT
_computing_molecular_graphics 'ORTEPII (Johnson, 1976)'
_computing_publication_material SHELXL97
_computing_structure_refinement 'SHELXL97 (Sheldrick, 1997)'
_computing_structure_solution 'SHELXS97 (Sheldrick, 1997)'
_diffrn_ambient_temperature 298(2)
_diffrn_measured_fraction_theta_full 0.998
_diffrn_measured_fraction_theta_max 0.998
_diffrn_measurement_device_type 'Bruker SMART CCD area-detector'
_diffrn_measurement_method \w
_diffrn_radiation_monochromator graphite
_diffrn_radiation_source 'fine-focus sealed tube'
_diffrn_radiation_type MoK\a
_diffrn_radiation_wavelength 0.71073
_diffrn_reflns_av_R_equivalents 0.0225
_diffrn_reflns_av_sigmaI/netI 0.0242
_diffrn_reflns_limit_h_max 12
_diffrn_reflns_limit_h_min -12
_diffrn_reflns_limit_k_max 25
_diffrn_reflns_limit_k_min -25
_diffrn_reflns_limit_l_max 19
_diffrn_reflns_limit_l_min -14
_diffrn_reflns_number 10107
_diffrn_reflns_theta_full 25.10
_diffrn_reflns_theta_max 25.10
_diffrn_reflns_theta_min 1.89
_diffrn_standards_decay_% 0
_diffrn_standards_number 0
_exptl_absorpt_coefficient_mu 0.132
_exptl_absorpt_correction_T_max 0.98
_exptl_absorpt_correction_T_min 0.97
_exptl_absorpt_correction_type multi-scan
_exptl_absorpt_process_details '(SADABS; Sheldrick, 1996)'
_exptl_crystal_colour yellow
_exptl_crystal_density_diffrn 1.541
_exptl_crystal_density_method 'not measured'
_exptl_crystal_description prism
_exptl_crystal_F_000 1864
_exptl_crystal_size_max 0.39
_exptl_crystal_size_mid 0.20
_exptl_crystal_size_min 0.14
_refine_diff_density_max 0.256
_refine_diff_density_min -0.265
_refine_ls_extinction_method none
_refine_ls_goodness_of_fit_ref 1.215
_refine_ls_hydrogen_treatment mixed
_refine_ls_matrix_type full
_refine_ls_number_parameters 308
_refine_ls_number_reflns 3430
_refine_ls_number_restraints 6
_refine_ls_restrained_S_all 1.214
_refine_ls_R_factor_all 0.0759
_refine_ls_R_factor_gt 0.0715
_refine_ls_shift/su_max 0.001
_refine_ls_shift/su_mean 0.000
_refine_ls_structure_factor_coef Fsqd
_refine_ls_weighting_details 'calc w = 1/[\s^2^(Fo^2^)+(0.0505P)^2^+7.1401P] where P = (Fo^2^+2Fc^2^)/3'
_refine_ls_weighting_scheme calc
_refine_ls_wR_factor_gt 0.1544
_refine_ls_wR_factor_ref 0.1571
_reflns_number_gt 3246
_reflns_number_total 3430
_reflns_threshold_expression I>2\s(I)
_cod_data_source_file wk6046.cif
_cod_data_source_block I
_cod_depositor_comments
;
The following automatic conversions were performed:
'_symmetry_cell_setting' value 'Monoclinic' changed to 'monoclinic'
according to '/home/saulius/struct/CIF-dictionaries/cif_core.dic'
dictionary named 'cif_core.dic' version 2.4.1 from 2010-06-29.

Automatic conversion script
Id: cif_fix_enum 1527 2010-12-29 10:47:43Z saulius 

The following automatic conversions were performed:

'_symmetry_cell_setting' value 'Monoclinic' changed to 'monoclinic'
according to /home/saulius/struct/CIF-dictionaries/cif_core.dic
dictionary named 'cif_core.dic' version 2.4.1 from 2010-06-29.

Automatic conversion script
Id: cif_fix_values 1715 2011-07-08 13:25:40Z adriana 

The following automatic conversions were performed:

'_atom_sites_solution_hydrogens' value 'geom & difmap' was changed to
'mixed'.

Automatic conversion script
Id: cif_fix_values 6452 2018-10-05 10:23:21Z andrius 
;
_cod_original_sg_symbol_Hall -c2yc
_cod_original_sg_symbol_H-M 'C 2/c'
_cod_database_code 2206088
_cod_database_fobs_code 2206088

loop_
_symmetry_equiv_pos_as_xyz
'x, y, z'
'-x, y, -z+1/2'
'x+1/2, y+1/2, z'
'-x+1/2, y+1/2, -z+1/2'
'-x, -y, -z'
'x, -y, z-1/2'
'-x+1/2, -y+1/2, -z'
'x+1/2, -y+1/2, z-1/2'

loop_
_atom_site_label
_atom_site_fract_x
_atom_site_fract_y
_atom_site_fract_z
_atom_site_U_iso_or_equiv
_atom_site_adp_type
_atom_site_calc_flag
_atom_site_refinement_flags
_atom_site_occupancy
_atom_site_type_symbol
C1 0.7011(2) 0.54548(12) 0.31196(15) 0.0302(6) Uani d . 1 C
C2 0.6567(2) 0.52281(12) 0.23812(15) 0.0308(6) Uani d . 1 C
H2 0.6511 0.4801 0.2301 0.037 Uiso calc R 1 H
C3 0.6203(2) 0.56282(12) 0.17611(15) 0.0295(6) Uani d . 1 C
C4 0.6287(2) 0.62666(12) 0.18816(15) 0.0303(6) Uani d . 1 C
H4 0.6048 0.6538 0.1467 0.036 Uiso calc R 1 H
C5 0.6727(2) 0.65003(12) 0.26218(15) 0.0309(6) Uani d . 1 C
C6 0.7084(2) 0.60897(13) 0.32359(15) 0.0311(6) Uani d . 1 C
H6 0.7375 0.6244 0.3732 0.037 Uiso calc R 1 H
C7 0.7411(3) 0.50168(13) 0.37913(16) 0.0356(6) Uani d . 1 C
C8 0.5708(2) 0.53654(13) 0.09845(15) 0.0315(6) Uani d . 1 C
C9 0.6822(3) 0.71804(13) 0.27893(17) 0.0381(7) Uani d . 1 C
C10 0.5000 0.01441(17) 0.2500 0.0309(8) Uani d S 1 C
H10 0.5000 -0.0288 0.2500 0.037 Uiso calc SR 1 H
C11 0.4522(2) 0.04629(12) 0.18321(15) 0.0299(6) Uani d . 1 C
C12 0.4528(2) 0.11068(12) 0.18330(15) 0.0310(6) Uani d . 1 C
H12 0.4215 0.1322 0.1385 0.037 Uiso calc R 1 H
C13 0.5000 0.14322(17) 0.2500 0.0302(8) Uani d S 1 C
C14 0.5000 0.21204(19) 0.2500 0.0392(10) Uani d S 1 C
C15 0.3982(3) 0.00942(13) 0.11398(16) 0.0342(6) Uani d . 1 C
C16 0.4449(4) 0.15520(17) 0.9546(2) 0.0625(10) Uani d . 1 C
H16 0.4558 0.1142 0.9383 0.075 Uiso calc R 1 H
C17 0.3303(4) 0.17690(15) 0.9684(2) 0.0560(9) Uani d . 1 C
H17 0.2633 0.1506 0.9616 0.067 Uiso calc R 1 H
C18 0.3122(3) 0.23763(13) 0.99228(16) 0.0413(7) Uani d . 1 C
C19 0.4161(4) 0.27441(16) 1.0008(2) 0.0562(9) Uani d . 1 C
H19 0.4080 0.3157 1.0167 0.067 Uiso calc R 1 H
C20 0.5285(4) 0.25129(19) 0.9865(2) 0.0677(11) Uani d . 1 C
H20 0.5972 0.2766 0.9921 0.081 Uiso calc R 1 H
H10A 0.737(5) 0.3924(13) 0.050(3) 0.101 Uiso d D 1 H
H11A 0.688(5) 0.893(2) 0.213(2) 0.101 Uiso d D 1 H
H11B 0.653(5) 0.890(2) 0.291(2) 0.101 Uiso d D 1 H
O1 0.5584(2) 0.47989(9) 0.09028(12) 0.0478(6) Uani d . 1 O
O2 0.5413(2) 0.57603(9) 0.04248(12) 0.0484(6) Uani d . 1 O
H2A 0.5131 0.5576 0.0027 0.073 Uiso calc R 1 H
O3 0.6434(3) 0.75311(10) 0.21786(14) 0.0569(7) Uani d . 1 O
H3 0.6487 0.7898 0.2309 0.085 Uiso calc R 1 H
O4 0.7216(3) 0.73839(10) 0.34260(14) 0.0629(7) Uani d . 1 O
O5 0.7741(2) 0.52706(10) 0.44551(12) 0.0536(6) Uani d . 1 O
O6 0.7398(3) 0.44521(10) 0.36727(13) 0.0594(7) Uani d . 1 O
O7 0.3905(2) -0.04722(10) 0.11805(12) 0.0514(6) Uani d . 1 O
O8 0.3603(2) 0.04188(9) 0.05282(12) 0.0472(6) Uani d . 1 O
H8 0.3393 0.0187 0.0155 0.071 Uiso calc R 1 H
O9 0.4470(3) 0.23946(11) 0.19157(16) 0.0664(8) Uani d . 1 O
H9 0.4922 0.2664 0.1736 0.100 Uiso calc PR 0.50 H
O10 0.7287(3) 0.35565(14) 0.0483(2) 0.0812(9) Uani d D 1 O
O11 0.6689(5) 0.87131(13) 0.2512(2) 0.1117(15) Uani d D 1 O
O12 0.4832(7) 0.36164(18) 0.1670(4) 0.182(3) Uani d D 1 O
N1 0.5410(3) 0.19191(14) 0.96419(17) 0.0600(8) Uani d . 1 N
H1 0.6130 0.1773 0.9559 0.072 Uiso calc R 1 H
H12B 0.457(4) 0.3964(15) 0.158(3) 0.090 Uiso d D 1 H
H10B 0.701(5) 0.349(2) 0.093(2) 0.090 Uiso d D 1 H
H12A 0.444(4) 0.3313(18) 0.179(3) 0.090 Uiso d D 1 H

loop_
_atom_site_aniso_label
_atom_site_aniso_U_11
_atom_site_aniso_U_22
_atom_site_aniso_U_33
_atom_site_aniso_U_12
_atom_site_aniso_U_13
_atom_site_aniso_U_23
C1 0.0322(14) 0.0340(14) 0.0241(13) 0.0043(11) -0.0038(11) 0.0004(11)
C2 0.0355(15) 0.0292(14) 0.0275(14) 0.0028(11) -0.0037(11) 0.0014(11)
C3 0.0305(14) 0.0337(14) 0.0243(13) -0.0007(11) -0.0032(11) 0.0013(11)
C4 0.0328(15) 0.0332(14) 0.0247(13) 0.0025(11) -0.0026(11) 0.0041(11)
C5 0.0319(14) 0.0340(14) 0.0267(13) 0.0004(11) -0.0012(11) 0.0014(11)
C6 0.0329(15) 0.0372(15) 0.0232(13) 0.0001(12) -0.0045(11) -0.0009(11)
C7 0.0442(17) 0.0343(16) 0.0282(14) 0.0092(13) -0.0040(12) 0.0030(12)
C8 0.0349(15) 0.0349(16) 0.0244(13) 0.0008(12) -0.0046(11) 0.0022(11)
C9 0.0484(18) 0.0345(15) 0.0314(15) 0.0002(13) 0.0018(13) -0.0014(12)
C10 0.032(2) 0.0287(19) 0.032(2) 0.000 -0.0019(16) 0.000
C11 0.0296(14) 0.0367(15) 0.0233(13) 0.0011(11) -0.0031(11) 0.0004(11)
C12 0.0338(15) 0.0359(15) 0.0230(13) -0.0001(12) -0.0060(11) 0.0042(11)
C13 0.032(2) 0.033(2) 0.0259(18) 0.000 -0.0025(15) 0.000
C14 0.053(3) 0.033(2) 0.032(2) 0.000 -0.0040(19) 0.000
C15 0.0395(16) 0.0363(16) 0.0268(14) 0.0010(12) -0.0038(12) -0.0040(12)
C16 0.083(3) 0.0407(19) 0.064(2) -0.0006(19) 0.005(2) 0.0022(17)
C17 0.071(2) 0.0345(17) 0.062(2) -0.0088(17) 0.0018(18) -0.0039(15)
C18 0.072(2) 0.0289(15) 0.0231(13) -0.0091(14) -0.0047(14) 0.0044(11)
C19 0.076(3) 0.0380(18) 0.055(2) -0.0132(18) 0.0016(18) -0.0057(15)
C20 0.073(3) 0.067(3) 0.063(2) -0.019(2) 0.000(2) -0.007(2)
O1 0.0746(16) 0.0352(12) 0.0329(11) -0.0042(10) -0.0170(10) -0.0014(9)
O2 0.0757(16) 0.0410(12) 0.0277(11) -0.0015(11) -0.0234(10) 0.0030(9)
O3 0.0897(18) 0.0329(11) 0.0476(13) 0.0038(12) -0.0127(12) 0.0050(10)
O4 0.108(2) 0.0386(12) 0.0419(13) -0.0046(13) -0.0151(13) -0.0073(10)
O5 0.0882(18) 0.0429(12) 0.0287(11) 0.0089(12) -0.0252(11) 0.0004(9)
O6 0.106(2) 0.0359(12) 0.0357(12) 0.0165(12) -0.0167(12) 0.0032(9)
O7 0.0785(17) 0.0361(12) 0.0388(12) 0.0026(11) -0.0199(11) -0.0062(9)
O8 0.0730(15) 0.0414(12) 0.0264(10) -0.0057(11) -0.0206(10) -0.0016(9)
O9 0.098(2) 0.0405(14) 0.0599(16) -0.0011(13) -0.0263(15) 0.0147(11)
O10 0.083(2) 0.0566(17) 0.104(2) -0.0124(16) -0.0047(19) -0.0137(18)
O11 0.233(5) 0.0354(15) 0.068(2) -0.001(2) 0.047(3) 0.0027(13)
O12 0.327(8) 0.054(2) 0.162(4) -0.026(4) -0.080(5) 0.022(3)
N1 0.068(2) 0.062(2) 0.0508(17) 0.0027(16) 0.0000(15) 0.0063(15)

loop_
_atom_type_symbol
_atom_type_description
_atom_type_scat_dispersion_real
_atom_type_scat_dispersion_imag
_atom_type_scat_source
C C 0.0033 0.0016 'International Tables Vol C Tables 4.2.6.8 and 6.1.1.4'
H H 0.0000 0.0000 'International Tables Vol C Tables 4.2.6.8 and 6.1.1.4'
N N 0.0061 0.0033 'International Tables Vol C Tables 4.2.6.8 and 6.1.1.4'
O O 0.0106 0.0060 'International Tables Vol C Tables 4.2.6.8 and 6.1.1.4'

loop_
_geom_angle_atom_site_label_1
_geom_angle_atom_site_label_2
_geom_angle_atom_site_label_3
_geom_angle_site_symmetry_1
_geom_angle_site_symmetry_3
_geom_angle
_geom_angle_publ_flag
C6 C1 C2 . . 119.2(2) ?
C6 C1 C7 . . 120.1(2) ?
C2 C1 C7 . . 120.7(2) ?
C3 C2 C1 . . 120.9(2) ?
C3 C2 H2 . . 119.5 ?
C1 C2 H2 . . 119.5 ?
C2 C3 C4 . . 119.5(2) ?
C2 C3 C8 . . 119.2(2) ?
C4 C3 C8 . . 121.3(2) ?
C3 C4 C5 . . 120.1(2) ?
C3 C4 H4 . . 119.9 ?
C5 C4 H4 . . 119.9 ?
C6 C5 C4 . . 119.3(2) ?
C6 C5 C9 . . 118.2(2) ?
C4 C5 C9 . . 122.5(2) ?
C1 C6 C5 . . 120.9(2) ?
C1 C6 H6 . . 119.5 ?
C5 C6 H6 . . 119.5 ?
O6 C7 O5 . . 124.4(3) ?
O6 C7 C1 . . 120.0(2) ?
O5 C7 C1 . . 115.6(2) ?
O1 C8 O2 . . 123.3(2) yes
O1 C8 C3 . . 120.4(2) yes
O2 C8 C3 . . 116.2(2) yes
O4 C9 O3 . . 123.7(3) ?
O4 C9 C5 . . 122.6(3) ?
O3 C9 C5 . . 113.7(2) ?
C11 C10 C11 . 2_655 120.7(3) ?
C11 C10 H10 . . 119.7 ?
C11 C10 H10 2_655 . 119.7 ?
C12 C11 C10 . . 119.5(2) ?
C12 C11 C15 . . 122.2(2) ?
C10 C11 C15 . . 118.3(2) ?
C11 C12 C13 . . 120.4(2) ?
C11 C12 H12 . . 119.8 ?
C13 C12 H12 . . 119.8 ?
C12 C13 C12 . 2_655 119.5(3) ?
C12 C13 C14 . . 120.26(17) ?
C12 C13 C14 2_655 . 120.26(17) ?
O9 C14 O9 2_655 . 124.0(4) ?
O9 C14 C13 2_655 . 118.0(2) ?
O9 C14 C13 . . 118.0(2) ?
O7 C15 O8 . . 124.3(2) ?
O7 C15 C11 . . 120.9(2) ?
O8 C15 C11 . . 114.9(2) ?
N1 C16 C17 . . 120.5(3) yes
N1 C16 H16 . . 119.8 ?
C17 C16 H16 . . 119.8 ?
C16 C17 C18 . . 120.7(3) ?
C16 C17 H17 . . 119.7 ?
C18 C17 H17 . . 119.7 ?
C17 C18 C19 . . 116.6(3) ?
C17 C18 C18 . 7_557 121.6(4) ?
C19 C18 C18 . 7_557 121.8(3) ?
C20 C19 C18 . . 121.1(3) ?
C20 C19 H19 . . 119.4 ?
C18 C19 H19 . . 119.4 ?
N1 C20 C19 . . 119.8(4) yes
N1 C20 H20 . . 120.1 ?
C19 C20 H20 . . 120.1 ?
C8 O2 H2A . . 109.5 ?
C9 O3 H3 . . 109.5 ?
C15 O8 H8 . . 109.5 ?
C14 O9 H9 . . 109.5 ?
H10A O10 H10B . . 101(5) ?
H11A O11 H11B . . 116(5) ?
H12B O12 H12A . . 127(5) ?
C16 N1 C20 . . 121.3(4) yes
C16 N1 H1 . . 119.3 ?
C20 N1 H1 . . 119.3 ?

loop_
_geom_bond_atom_site_label_1
_geom_bond_atom_site_label_2
_geom_bond_site_symmetry_2
_geom_bond_distance
_geom_bond_publ_flag
C1 C6 . 1.382(4) ?
C1 C2 . 1.386(4) ?
C1 C7 . 1.509(4) ?
C2 C3 . 1.385(4) ?
C2 H2 . 0.9300 ?
C3 C4 . 1.391(4) ?
C3 C8 . 1.487(3) yes
C4 C5 . 1.392(4) ?
C4 H4 . 0.9300 ?
C5 C6 . 1.390(4) ?
C5 C9 . 1.493(4) ?
C6 H6 . 0.9300 ?
C7 O6 . 1.231(3) ?
C7 O5 . 1.265(3) ?
C8 O1 . 1.234(3) yes
C8 O2 . 1.288(3) yes
C9 O4 . 1.205(4) ?
C9 O3 . 1.318(4) ?
C10 C11 . 1.387(3) ?
C10 C11 2_655 1.387(3) ?
C10 H10 . 0.9300 ?
C11 C12 . 1.386(4) ?
C11 C15 . 1.498(4) ?
C12 C13 . 1.390(3) ?
C12 H12 . 0.9300 ?
C13 C12 2_655 1.390(3) ?
C13 C14 . 1.481(5) ?
C14 O9 2_655 1.258(3) ?
C14 O9 . 1.258(3) ?
C15 O7 . 1.224(3) ?
C15 O8 . 1.285(3) ?
C16 N1 . 1.321(5) yes
C16 C17 . 1.359(5) ?
C16 H16 . 0.9300 ?
C17 C18 . 1.380(4) ?
C17 H17 . 0.9300 ?
C18 C19 . 1.389(5) ?
C18 C18 7_557 1.485(7) ?
C19 C20 . 1.350(5) ?
C19 H19 . 0.9300 ?
C20 N1 . 1.337(5) yes
C20 H20 . 0.9300 ?
O2 H2A . 0.8200 ?
O3 H3 . 0.8200 ?
O8 H8 . 0.8200 ?
O9 H9 . 0.8200 ?
O10 H10A . 0.80(3) ?
O10 H10B . 0.81(3) ?
O11 H11A . 0.81(3) ?
O11 H11B . 0.79(3) ?
O12 H12B . 0.81(3) ?
O12 H12A . 0.81(3) ?
N1 H1 . 0.8600 ?

loop_
_geom_hbond_atom_site_label_D
_geom_hbond_atom_site_label_H
_geom_hbond_atom_site_label_A
_geom_hbond_site_symmetry_A
_geom_hbond_distance_DH
_geom_hbond_distance_HA
_geom_hbond_distance_DA
_geom_hbond_angle_DHA
O10 H10A O7 3 0.80(3) 2.38(4) 2.955(4) 130(5)
O10 H10A O5 6_565 0.80(3) 2.48(4) 3.081(4) 134(5)
O11 H11A O6 4_655 0.81(3) 1.91(3) 2.716(4) 170(5)
O11 H11B O7 2_665 0.79(3) 2.07(3) 2.854(4) 169(5)
O2 H2A O1 5_665 0.82 1.88 2.700(3) 176
O3 H3 O11 . 0.82 1.80 2.616(4) 175
O8 H8 O5 8_455 0.82 1.66 2.476(3) 171
O9 H9 O12 . 0.82 2.06 2.691(4) 134
N1 H1 O10 7_656 0.86 1.87 2.727(5) 173
O12 H12A O9 . 0.81(3) 1.99(4) 2.691(4) 145(5)
O12 H12B O1 . 0.81(3) 2.39(4) 2.963(5) 128(4)
O12 H12B O6 2_655 0.81(3) 2.42(4) 3.072(7) 137(4)

loop_
_geom_torsion_atom_site_label_1
_geom_torsion_atom_site_label_2
_geom_torsion_atom_site_label_3
_geom_torsion_atom_site_label_4
_geom_torsion_site_symmetry_1
_geom_torsion_site_symmetry_4
_geom_torsion
C6 C1 C2 C3 . . 0.4(4)
C7 C1 C2 C3 . . -179.7(2)
C1 C2 C3 C4 . . 0.0(4)
C1 C2 C3 C8 . . -178.8(2)
C2 C3 C4 C5 . . -0.3(4)
C8 C3 C4 C5 . . 178.5(2)
C3 C4 C5 C6 . . 0.2(4)
C3 C4 C5 C9 . . -179.2(3)
C2 C1 C6 C5 . . -0.5(4)
C7 C1 C6 C5 . . 179.5(3)
C4 C5 C6 C1 . . 0.3(4)
C9 C5 C6 C1 . . 179.6(3)
C6 C1 C7 O6 . . -176.7(3)
C2 C1 C7 O6 . . 3.4(4)
C6 C1 C7 O5 . . 3.6(4)
C2 C1 C7 O5 . . -176.4(3)
C2 C3 C8 O1 . . 2.4(4)
C4 C3 C8 O1 . . -176.4(3)
C2 C3 C8 O2 . . -178.5(3)
C4 C3 C8 O2 . . 2.8(4)
C6 C5 C9 O4 . . 1.5(5)
C4 C5 C9 O4 . . -179.1(3)
C6 C5 C9 O3 . . -178.4(3)
C4 C5 C9 O3 . . 1.0(4)
C11 C10 C11 C12 2_655 . 0.25(18)
C11 C10 C11 C15 2_655 . -178.0(3)
C10 C11 C12 C13 . . -0.5(4)
C15 C11 C12 C13 . . 177.7(2)
C11 C12 C13 C12 . 2_655 0.25(18)
C11 C12 C13 C14 . . -179.75(18)
C12 C13 C14 O9 . 2_655 -174.0(2)
C12 C13 C14 O9 2_655 2_655 6.0(2)
C12 C13 C14 O9 . . 6.0(2)
C12 C13 C14 O9 2_655 . -174.0(2)
C12 C11 C15 O7 . . -174.4(3)
C10 C11 C15 O7 . . 3.8(4)
C12 C11 C15 O8 . . 4.5(4)
C10 C11 C15 O8 . . -177.2(2)
N1 C16 C17 C18 . . 0.2(6)
C16 C17 C18 C19 . . 0.3(5)
C16 C17 C18 C18 . 7_557 -180.0(3)
C17 C18 C19 C20 . . -0.2(5)
C18 C18 C19 C20 7_557 . -179.9(4)
C18 C19 C20 N1 . . -0.4(6)
C17 C16 N1 C20 . . -0.9(6)
C19 C20 N1 C16 . . 1.0(6)
